data_1508447
loop_
_publ_author_name
'Benmansour, Samia'
'Marchivie, Mathieu'
'Triki, Smail'
'Gomez-Garcia, Carlos J.'

_publ_section_title
;
 Polymorphism and Metallic Behavior in BEDT-TTF Radical Salts with
 Polycyano Anions
;
_journal_issue 2
_journal_name_full Crystals
_journal_page_first 306
_journal_page_last 326
_journal_paper_doi 10.3390/cryst2020306
_journal_volume 2
_journal_year 2012
_chemical_formula_moiety 'C9 H5 N4 O2, 2(C10 H8 S8)'
_chemical_formula_sum 'C29 H21 N4 O2 S16'
_chemical_formula_weight 970.46
_space_group_crystal_system triclinic
_space_group_IT_number 2
_space_group_name_Hall '-P 1'
_space_group_name_H-M_alt 'P -1'
_symmetry_space_group_name_Hall '-P 1'
_symmetry_space_group_name_H-M 'P -1'
_atom_sites_solution_hydrogens geom
_atom_sites_solution_primary direct
_atom_sites_solution_secondary difmap
_audit_creation_date 2012-03-14
_audit_creation_method
;
  Olex2 1.1
  (compiled Nov  1 2011 20:42:30, GUI svn.r3906)
;
_cell_angle_alpha 84.225(6)
_cell_angle_beta 69.596(7)
_cell_angle_gamma 76.254(6)
_cell_formula_units_Z 8
_cell_length_a 17.3403(13)
_cell_length_b 20.1481(15)
_cell_length_c 23.9412(18)
_cell_measurement_temperature 293(2)
_cell_volume 7613.6(11)
_computing_cell_refinement 'CRYSALIS-RED 170 (Oxford-Diffraction, 2002)'
_computing_data_collection 'CRYSALIS-CCD 170 (Oxford-Diffraction,2002)'
_computing_data_reduction 'CRYSALIS-RED 170 (Oxford-Diffraction, 2002)'
_computing_molecular_graphics
;O. V. Dolomanov, L. J. Bourhis, R. J. Gildea, J. A. K. Howard and H.
 Puschmann,
OLEX2: a complete structure solution, refinement and analysis
 program.
J. Appl. Cryst. (2009). 42, 339-341.
;
_computing_publication_material
;O. V. Dolomanov, L. J. Bourhis, R. J. Gildea, J. A. K. Howard and H.
 Puschmann,
OLEX2: a complete structure solution, refinement and analysis
 program.
J. Appl. Cryst. (2009). 42, 339-341.
;
_computing_structure_refinement 'SHELXL-97 (Sheldrick, 1997)'
_computing_structure_solution 'SIR97 (Giacovazzo et al, 1997)'
_diffrn_ambient_temperature 293(2)
_diffrn_measured_fraction_theta_full 0.810
_diffrn_measured_fraction_theta_max 0.810
_diffrn_measurement_device_type 'Oxford Xcalibur CCD'
_diffrn_measurement_method 'omega scans'
_diffrn_radiation_monochromator graphite
_diffrn_radiation_type MoK\a
_diffrn_radiation_wavelength 0.71073
_diffrn_reflns_av_R_equivalents 0.1655
_diffrn_reflns_av_unetI/netI 0.6526
_diffrn_reflns_limit_h_max 24
_diffrn_reflns_limit_h_min -25
_diffrn_reflns_limit_k_max 29
_diffrn_reflns_limit_k_min -28
_diffrn_reflns_limit_l_max 34
_diffrn_reflns_limit_l_min -32
_diffrn_reflns_number 66331
_diffrn_reflns_theta_full 31.78
_diffrn_reflns_theta_max 31.78
_diffrn_reflns_theta_min 2.85
_diffrn_source 'fine-focus sealed tube'
_exptl_absorpt_coefficient_mu 0.946
_exptl_crystal_colour black
_exptl_crystal_colour_primary black
_exptl_crystal_density_diffrn 1.693
_exptl_crystal_density_method 'not measured'
_exptl_crystal_description plate
_exptl_crystal_F_000 3960
_exptl_crystal_size_max 0.12
_exptl_crystal_size_mid 0.11
_exptl_crystal_size_min 0.03
_refine_diff_density_max 0.673
_refine_diff_density_min -0.503
_refine_diff_density_rms 0.088
_refine_ls_extinction_method none
_refine_ls_goodness_of_fit_ref 0.758
_refine_ls_hydrogen_treatment constr
_refine_ls_matrix_type full
_refine_ls_number_parameters 1257
_refine_ls_number_reflns 42071
_refine_ls_number_restraints 0
_refine_ls_restrained_S_all 0.758
_refine_ls_R_factor_all 0.4861
_refine_ls_R_factor_gt 0.1015
_refine_ls_shift/su_max 0.043
_refine_ls_shift/su_mean 0.005
_refine_ls_structure_factor_coef Fsqd
_refine_ls_weighting_details 'calc w=1/[\s^2^(Fo^2^)+(0.0162P)^2^+0.0000P] where P=(Fo^2^+2Fc^2^)/3'
_refine_ls_weighting_scheme calc
_refine_ls_wR_factor_gt 0.1248
_refine_ls_wR_factor_ref 0.1793
_reflns_number_gt 4381
_reflns_number_total 42071
_reflns_threshold_expression >2sigma(I)
_cod_data_source_file CCDC-871618_crystals-02-00306-s001_DC185.cif
_cod_data_source_block compound_3_chateigner_1508447
_cod_depositor_comments
;
          mistake in journal_issue, fixed

2019-02-04
Z value and formula fixed to values more according to usual
chemical conventions.                 miguel
;
_cod_original_formula_sum 'C116 H84 N16 O8 S64'
_cod_original_formula_weight 3881.83
_cod_original_formula_moiety '4(C9 H5 N4 O2), 8(C10 H8 S8)'
_cod_original_formula_units_Z 2
_cod_original_cell_volume 7613.6(10)
_cod_database_code 1508447

loop_
_space_group_symop_id
_space_group_symop_operation_xyz
1 'x, y, z'
2 '-x, -y, -z'

loop_
_atom_site_label
_atom_site_type_symbol
_atom_site_fract_x
_atom_site_fract_y
_atom_site_fract_z
_atom_site_U_iso_or_equiv
_atom_site_adp_type
_atom_site_occupancy
_atom_site_symmetry_multiplicity
_atom_site_calc_flag
_atom_site_refinement_flags
C1 C 0.4491(9) 0.8808(8) 0.7628(7) 0.038(4) Uiso 1 1 d .
C1A C 0.8190(10) 0.4854(8) 0.8074(7) 0.040(5) Uiso 1 1 d .
C1B C 0.6898(10) 0.5085(7) 0.6855(6) 0.029(4) Uiso 1 1 d .
C1C C 0.5596(10) 0.5251(8) 0.5625(6) 0.034(4) Uiso 1 1 d .
C1D C 0.4323(9) 0.4670(7) 0.9384(6) 0.039(4) Uiso 1 1 d .
C1E C 0.3112(10) 0.4818(8) 0.8166(7) 0.036(5) Uiso 1 1 d .
C1F C 0.1865(9) 0.5074(7) 0.6884(6) 0.031(4) Uiso 1 1 d .
C1G C 0.0626(11) 0.5240(9) 0.5600(7) 0.051(5) Uiso 1 1 d .
C1H C -0.0594(9) 0.4670(7) 0.9352(6) 0.037(4) Uiso 1 1 d .
C2 C 0.5347(9) 0.8771(7) 0.8240(6) 0.032(4) Uiso 1 1 d .
C2A C 0.8210(10) 0.4157(8) 0.8159(7) 0.046(5) Uiso 1 1 d .
C2B C 0.6872(10) 0.4403(8) 0.6915(7) 0.035(4) Uiso 1 1 d .
C2C C 0.5568(10) 0.4570(8) 0.5672(6) 0.035(5) Uiso 1 1 d .
C2D C 0.4270(9) 0.3996(7) 0.9416(6) 0.040(4) Uiso 1 1 d .
C2E C 0.3090(9) 0.4147(7) 0.8198(6) 0.033(4) Uiso 1 1 d .
C2F C 0.1839(9) 0.4395(8) 0.6927(6) 0.030(4) Uiso 1 1 d .
C2G C 0.0595(10) 0.4561(9) 0.5671(7) 0.039(5) Uiso 1 1 d .
C2H C -0.0576(9) 0.4004(7) 0.9375(6) 0.028(4) Uiso 1 1 d .
C3 C 0.4379(10) 0.9600(8) 0.9270(6) 0.044(4) Uiso 1 1 d .
C3A C 0.8609(10) 0.6015(8) 0.7900(6) 0.036(4) Uiso 1 1 d .
C3B C 0.7299(9) 0.6235(7) 0.6649(6) 0.026(4) Uiso 1 1 d .
C3C C 0.6041(11) 0.6401(8) 0.5415(7) 0.043(5) Uiso 1 1 d .
C3D C 0.4630(9) 0.5846(7) 0.9076(7) 0.035(4) Uiso 1 1 d .
C3E C 0.3401(9) 0.6015(7) 0.7824(6) 0.028(4) Uiso 1 1 d .
C3F C 0.2139(9) 0.6257(7) 0.6494(6) 0.025(4) Uiso 1 1 d .
C3G C 0.0909(10) 0.6426(7) 0.5252(7) 0.030(4) Uiso 1 1 d .
C3H C -0.0182(10) 0.5831(7) 0.9253(6) 0.037(4) Uiso 1 1 d .
C4 C 0.3138(10) 0.9182(7) 0.9740(7) 0.046(4) Uiso 1 1 d .
C4A C 0.7754(10) 0.6161(7) 0.8136(7) 0.034(4) Uiso 1 1 d .
C4B C 0.6486(10) 0.6403(8) 0.6920(7) 0.037(5) Uiso 1 1 d .
C4C C 0.5193(10) 0.6568(7) 0.5677(6) 0.028(4) Uiso 1 1 d .
C4D C 0.4152(10) 0.5933(7) 0.9635(7) 0.039(4) Uiso 1 1 d .
C4E C 0.2882(10) 0.6071(8) 0.8382(7) 0.044(5) Uiso 1 1 d .
C4F C 0.1619(10) 0.6362(7) 0.7048(7) 0.034(4) Uiso 1 1 d .
C4G C 0.0418(9) 0.6520(7) 0.5795(6) 0.022(4) Uiso 1 1 d .
C4H C -0.1012(9) 0.5974(7) 0.9408(6) 0.026(4) Uiso 1 1 d .
C5 C 0.3786(9) 0.9062(6) 0.8680(6) 0.030(3) Uiso 1 1 d .
C5A C 0.8611(10) 0.2854(8) 0.8146(7) 0.035(4) Uiso 1 1 d .
C5B C 0.7243(9) 0.3093(7) 0.6871(6) 0.029(4) Uiso 1 1 d .
C5C C 0.5996(10) 0.3267(7) 0.5625(6) 0.031(4) Uiso 1 1 d .
C5D C 0.4630(9) 0.2704(7) 0.9220(7) 0.037(4) Uiso 1 1 d .
C5E C 0.3464(10) 0.2841(8) 0.8031(7) 0.042(5) Uiso 1 1 d .
C5F C 0.2074(9) 0.3121(7) 0.6732(7) 0.029(4) Uiso 1 1 d .
C5G C 0.0861(10) 0.3281(7) 0.5488(7) 0.030(4) Uiso 1 1 d .
C5H C -0.0105(9) 0.2687(7) 0.9421(6) 0.028(4) Uiso 1 1 d .
C6 C 0.4519(9) 0.8911(7) 0.8177(6) 0.039(4) Uiso 1 1 d .
C6A C 0.7775(10) 0.2998(8) 0.8337(7) 0.039(5) Uiso 1 1 d .
C6B C 0.6432(10) 0.3247(7) 0.7112(6) 0.031(4) Uiso 1 1 d .
C6C C 0.5163(10) 0.3405(7) 0.5870(6) 0.030(4) Uiso 1 1 d .
C6D C 0.4133(9) 0.2781(7) 0.9781(6) 0.032(4) Uiso 1 1 d .
C6E C 0.2934(9) 0.2918(7) 0.8590(6) 0.024(4) Uiso 1 1 d .
C6F C 0.1647(10) 0.3190(8) 0.7301(7) 0.041(5) Uiso 1 1 d .
C6G C 0.0293(10) 0.3379(7) 0.6055(7) 0.035(4) Uiso 1 1 d .
C6H C -0.0945(10) 0.2807(7) 0.9615(6) 0.035(4) Uiso 1 1 d .
C7 C 0.3764(8) 0.9284(6) 0.9199(6) 0.032(3) Uiso 1 1 d .
C7A C 0.8543(10) 0.7359(8) 0.7661(7) 0.049(5) Uiso 1 1 d .
H7A1 H 0.8831 0.7733 0.7591 0.059 Uiso 1 1 calc R
H7A2 H 0.8352 0.7353 0.7326 0.059 Uiso 1 1 calc R
C7B C 0.7339(9) 0.7593(8) 0.6420(7) 0.044(5) Uiso 1 1 d .
H7B1 H 0.7646 0.7941 0.6409 0.053 Uiso 1 1 calc R
H7B2 H 0.7201 0.7645 0.6057 0.053 Uiso 1 1 calc R
C7C C 0.5957(9) 0.7757(7) 0.5133(6) 0.037(4) Uiso 1 1 d .
H7C1 H 0.6248 0.8131 0.5010 0.044 Uiso 1 1 calc R
H7C2 H 0.5717 0.7711 0.4832 0.044 Uiso 1 1 calc R
C7D C 0.4829(9) 0.7189(7) 0.9073(6) 0.045(5) Uiso 1 1 d .
H7D1 H 0.5226 0.7126 0.9286 0.054 Uiso 1 1 calc R
H7D2 H 0.4887 0.7598 0.8825 0.054 Uiso 1 1 calc R
C7E C 0.3546(11) 0.7355(9) 0.7790(7) 0.067(6) Uiso 1 1 d .
H7E1 H 0.3963 0.7304 0.7985 0.081 Uiso 1 1 calc R
H7E2 H 0.3579 0.7762 0.7538 0.081 Uiso 1 1 calc R
C7F C 0.2150(12) 0.7624(9) 0.6363(8) 0.081(6) Uiso 1 1 d .
H7F1 H 0.2615 0.7850 0.6279 0.097 Uiso 1 1 calc R
H7F2 H 0.1762 0.7906 0.6180 0.097 Uiso 1 1 calc R
C7G C 0.1097(8) 0.7753(7) 0.5161(6) 0.029(4) Uiso 1 1 d .
H7G1 H 0.1485 0.7686 0.5382 0.035 Uiso 1 1 calc R
H7G2 H 0.1179 0.8151 0.4902 0.035 Uiso 1 1 calc R
C7H C -0.0229(10) 0.7193(8) 0.8987(7) 0.060(6) Uiso 1 1 d .
H7H1 H 0.0049 0.7563 0.8969 0.072 Uiso 1 1 calc R
H7H2 H -0.0314 0.7193 0.8608 0.072 Uiso 1 1 calc R
C8 C 0.2357(10) 0.9459(8) 0.8756(7) 0.061(5) Uiso 1 1 d .
H8A H 0.2355 0.9740 0.9063 0.073 Uiso 1 1 calc R
H8B H 0.1868 0.9255 0.8915 0.073 Uiso 1 1 calc R
C8A C 0.7772(9) 0.7507(8) 0.8222(7) 0.045(5) Uiso 1 1 d .
H8A1 H 0.7478 0.7979 0.8207 0.054 Uiso 1 1 calc R
H8A2 H 0.7954 0.7448 0.8567 0.054 Uiso 1 1 calc R
C8B C 0.6547(9) 0.7734(8) 0.6923(7) 0.041(5) Uiso 1 1 d .
H8B1 H 0.6262 0.8201 0.6874 0.050 Uiso 1 1 calc R
H8B2 H 0.6691 0.7717 0.7282 0.050 Uiso 1 1 calc R
C8C C 0.5275(9) 0.7918(7) 0.5706(6) 0.036(4) Uiso 1 1 d .
H8C1 H 0.4979 0.8390 0.5694 0.043 Uiso 1 1 calc R
H8C2 H 0.5517 0.7871 0.6021 0.043 Uiso 1 1 calc R
C8D C 0.3966(10) 0.7305(8) 0.9514(6) 0.046(5) Uiso 1 1 d .
H8D1 H 0.3569 0.7352 0.9302 0.055 Uiso 1 1 calc R
H8D2 H 0.3853 0.7734 0.9709 0.055 Uiso 1 1 calc R
C8E C 0.2698(11) 0.7455(9) 0.8253(7) 0.067(6) Uiso 1 1 d .
H8E1 H 0.2287 0.7504 0.8053 0.081 Uiso 1 1 calc R
H8E2 H 0.2593 0.7884 0.8446 0.081 Uiso 1 1 calc R
C8F C 0.1756(13) 0.7659(10) 0.6944(8) 0.101(7) Uiso 1 1 d .
H8F1 H 0.1332 0.8082 0.6993 0.121 Uiso 1 1 calc R
H8F2 H 0.2169 0.7746 0.7100 0.121 Uiso 1 1 calc R
C8G C 0.0172(9) 0.7895(7) 0.5610(6) 0.035(4) Uiso 1 1 d .
H8G1 H -0.0212 0.7899 0.5396 0.042 Uiso 1 1 calc R
H8G2 H 0.0040 0.8344 0.5777 0.042 Uiso 1 1 calc R
C8H C -0.1066(11) 0.7354(9) 0.9451(7) 0.067(6) Uiso 1 1 d .
H8H1 H -0.1366 0.7792 0.9346 0.080 Uiso 1 1 calc R
H8H2 H -0.0983 0.7413 0.9822 0.080 Uiso 1 1 calc R
C9 C 0.2296(13) 0.9881(11) 0.8250(9) 0.093(7) Uiso 1 1 d .
H9A H 0.2869 0.9845 0.7977 0.111 Uiso 1 1 calc R
H9B H 0.2016 0.9661 0.8058 0.111 Uiso 1 1 calc R
C9A C 0.8564(12) 0.1494(10) 0.8359(9) 0.101(7) Uiso 1 1 d .
H9A1 H 0.8827 0.1054 0.8172 0.121 Uiso 1 1 calc R
H9A2 H 0.8537 0.1428 0.8772 0.121 Uiso 1 1 calc R
C9B C 0.7191(8) 0.1751(7) 0.6781(6) 0.029(4) Uiso 1 1 d .
H9B1 H 0.7026 0.1834 0.6428 0.035 Uiso 1 1 calc R
H9B2 H 0.7470 0.1274 0.6787 0.035 Uiso 1 1 calc R
C9C C 0.5943(9) 0.1931(7) 0.5528(6) 0.033(4) Uiso 1 1 d .
H9C1 H 0.5753 0.2009 0.5186 0.040 Uiso 1 1 calc R
H9C2 H 0.6231 0.1456 0.5529 0.040 Uiso 1 1 calc R
C9D C 0.5172(9) 0.1385(7) 0.9472(6) 0.047(4) Uiso 1 1 d .
H9D1 H 0.5452 0.0926 0.9331 0.057 Uiso 1 1 calc R
H9D2 H 0.5492 0.1523 0.9684 0.057 Uiso 1 1 calc R
C9E C 0.3684(8) 0.1464(6) 0.8168(5) 0.028(4) Uiso 1 1 d .
H9E1 H 0.3789 0.1028 0.7987 0.034 Uiso 1 1 calc R
H9E2 H 0.4066 0.1419 0.8392 0.034 Uiso 1 1 calc R
C9F C 0.2276(14) 0.1760(10) 0.6875(9) 0.105(8) Uiso 1 1 d .
H9F1 H 0.2267 0.1363 0.6681 0.127 Uiso 1 1 calc R
H9F2 H 0.2753 0.1628 0.7016 0.127 Uiso 1 1 calc R
C9G C 0.1032(9) 0.1908(7) 0.5690(6) 0.034(4) Uiso 1 1 d .
H9G1 H 0.1151 0.1464 0.5516 0.041 Uiso 1 1 calc R
H9G2 H 0.1407 0.1878 0.5916 0.041 Uiso 1 1 calc R
C9H C -0.0085(8) 0.1317(7) 0.9408(6) 0.041(4) Uiso 1 1 d .
H9H1 H -0.0230 0.1334 0.9050 0.049 Uiso 1 1 calc R
H9H2 H 0.0215 0.0855 0.9456 0.049 Uiso 1 1 calc R
C10A C 0.7794(12) 0.1638(9) 0.8363(8) 0.088(6) Uiso 1 1 d .
H10C H 0.7520 0.1300 0.8624 0.105 Uiso 1 1 calc R
H10D H 0.7822 0.1551 0.7965 0.105 Uiso 1 1 calc R
C10B C 0.6421(8) 0.1891(7) 0.7320(6) 0.028(4) Uiso 1 1 d .
H10A H 0.6598 0.1849 0.7667 0.033 Uiso 1 1 calc R
H10B H 0.6110 0.1538 0.7357 0.033 Uiso 1 1 calc R
C10C C 0.5185(9) 0.2060(7) 0.6087(6) 0.032(4) Uiso 1 1 d .
H10G H 0.5381 0.2026 0.6424 0.039 Uiso 1 1 calc R
H10H H 0.4883 0.1698 0.6135 0.039 Uiso 1 1 calc R
C10D C 0.4302(8) 0.1370(7) 0.9901(6) 0.041(4) Uiso 1 1 d .
H10K H 0.4345 0.0995 1.0184 0.049 Uiso 1 1 calc R
H10L H 0.3964 0.1280 0.9681 0.049 Uiso 1 1 calc R
C10E C 0.2778(9) 0.1617(7) 0.8605(6) 0.039(4) Uiso 1 1 d .
H10I H 0.2655 0.1206 0.8832 0.047 Uiso 1 1 calc R
H10J H 0.2390 0.1758 0.8383 0.047 Uiso 1 1 calc R
C10F C 0.1550(14) 0.1851(11) 0.7393(10) 0.120(9) Uiso 1 1 d .
H10M H 0.1627 0.1460 0.7655 0.144 Uiso 1 1 calc R
H10N H 0.1079 0.1825 0.7272 0.144 Uiso 1 1 calc R
C10G C 0.0137(8) 0.2046(6) 0.6118(6) 0.024(4) Uiso 1 1 d .
H10E H 0.0052 0.1648 0.6377 0.029 Uiso 1 1 calc R
H10F H -0.0245 0.2113 0.5893 0.029 Uiso 1 1 calc R
C10H C -0.0885(8) 0.1477(6) 0.9934(6) 0.037(4) Uiso 1 1 d .
H10O H -0.0735 0.1515 1.0283 0.045 Uiso 1 1 calc R
H10P H -0.1159 0.1095 1.0006 0.045 Uiso 1 1 calc R
C11 C 0.9557(10) 0.8802(8) 0.7560(7) 0.041(4) Uiso 1 1 d .
C12 C 1.0384(10) 0.8743(7) 0.8196(6) 0.038(4) Uiso 1 1 d .
C13 C 0.9416(10) 0.9531(8) 0.9244(7) 0.049(4) Uiso 1 1 d .
C14 C 0.8084(10) 0.9196(8) 0.9664(7) 0.049(4) Uiso 1 1 d .
C15 C 0.8860(9) 0.9072(7) 0.8608(6) 0.037(4) Uiso 1 1 d .
C16 C 0.9569(9) 0.8887(7) 0.8133(6) 0.039(4) Uiso 1 1 d .
C17 C 0.8782(9) 0.9276(7) 0.9157(6) 0.041(4) Uiso 1 1 d .
C18 C 0.7382(10) 0.9492(8) 0.8655(6) 0.058(5) Uiso 1 1 d .
H18A H 0.7336 0.9757 0.8986 0.069 Uiso 1 1 calc R
H18B H 0.6894 0.9289 0.8769 0.069 Uiso 1 1 calc R
C19 C 0.7406(12) 0.9950(9) 0.8117(8) 0.082(6) Uiso 1 1 d .
H19A H 0.7927 1.0112 0.7972 0.099 Uiso 1 1 calc R
H19B H 0.7375 0.9703 0.7801 0.099 Uiso 1 1 calc R
C21 C 0.5617(11) 1.0257(9) 0.7175(9) 0.065(6) Uiso 1 1 d .
C22 C 0.4620(11) 1.0404(8) 0.6703(7) 0.049(4) Uiso 1 1 d .
C23 C 0.5465(10) 1.0349(8) 0.5417(7) 0.045(4) Uiso 1 1 d .
C24 C 0.6676(11) 0.9350(9) 0.5172(8) 0.059(5) Uiso 1 1 d .
C25 C 0.6086(9) 0.9831(7) 0.6173(7) 0.047(4) Uiso 1 1 d .
C26 C 0.5477(10) 1.0141(7) 0.6670(7) 0.051(4) Uiso 1 1 d .
C27 C 0.6054(9) 0.9836(7) 0.5628(6) 0.041(4) Uiso 1 1 d .
C28 C 0.7614(13) 0.9475(11) 0.5941(9) 0.112(7) Uiso 1 1 d .
H28A H 0.7834 0.9085 0.5681 0.134 Uiso 1 1 calc R
H28B H 0.7610 0.9887 0.5694 0.134 Uiso 1 1 calc R
C29 C 0.8099(12) 0.9459(10) 0.6260(8) 0.088(6) Uiso 1 1 d .
H29A H 0.7810 0.9782 0.6581 0.105 Uiso 1 1 calc R
H29B H 0.8611 0.9600 0.6012 0.105 Uiso 1 1 calc R
C31 C 0.9489(11) -0.0318(9) 0.2702(9) 0.063(6) Uiso 1 1 d .
C32 C 1.0483(11) -0.0459(8) 0.3217(7) 0.052(5) Uiso 1 1 d .
C33 C 0.9564(12) -0.0311(9) 0.4455(8) 0.063(5) Uiso 1 1 d .
C34 C 0.8387(12) 0.0663(10) 0.4684(8) 0.070(6) Uiso 1 1 d .
C35 C 0.8996(8) 0.0150(7) 0.3705(6) 0.038(4) Uiso 1 1 d .
C36 C 0.9619(10) -0.0196(8) 0.3205(7) 0.049(4) Uiso 1 1 d .
C37 C 0.8988(11) 0.0159(9) 0.4265(7) 0.058(5) Uiso 1 1 d .
C38 C 0.7555(17) 0.0329(13) 0.3806(11) 0.155(11) Uiso 1 1 d .
H38A H 0.7640 -0.0138 0.3691 0.186 Uiso 1 1 calc R
H38B H 0.7436 0.0315 0.4234 0.186 Uiso 1 1 calc R
C39 C 0.6906(18) 0.0644(15) 0.3722(12) 0.152(11) Uiso 1 1 d .
H39A H 0.6482 0.0682 0.4117 0.182 Uiso 1 1 calc R
H39B H 0.6767 0.0328 0.3512 0.182 Uiso 1 1 calc R
N1 N 0.4462(8) 0.8748(6) 0.7157(6) 0.050(4) Uani 1 1 d .
N2 N 0.6012(8) 0.8621(7) 0.8261(6) 0.060(4) Uani 1 1 d .
N3 N 0.4871(8) 0.9864(7) 0.9283(6) 0.085(5) Uani 1 1 d .
N4 N 0.2565(8) 0.9087(6) 1.0173(6) 0.063(4) Uani 1 1 d .
N11 N 0.9531(8) 0.8737(6) 0.7109(6) 0.049(4) Uani 1 1 d .
N12 N 1.1005(9) 0.8605(7) 0.8268(7) 0.082(5) Uani 1 1 d .
N13 N 0.9889(8) 0.9761(6) 0.9325(6) 0.067(4) Uani 1 1 d .
N14 N 0.7552(9) 0.9132(6) 1.0086(6) 0.070(4) Uani 1 1 d .
N21 N 0.5693(9) 1.0341(7) 0.7628(6) 0.073(5) Uani 1 1 d .
N22 N 0.3941(9) 1.0528(8) 0.6757(8) 0.100(6) Uani 1 1 d .
N23 N 0.5033(9) 1.0773(6) 0.5264(6) 0.072(5) Uani 1 1 d .
N24 N 0.7113(8) 0.8974(8) 0.4847(8) 0.097(6) Uani 1 1 d .
N31 N 0.9390(10) -0.0421(7) 0.2274(7) 0.090(5) Uani 1 1 d .
N32 N 1.1155(9) -0.0660(7) 0.3168(7) 0.084(5) Uani 1 1 d .
N33 N 0.9990(9) -0.0741(7) 0.4660(6) 0.081(5) Uani 1 1 d .
N34 N 0.7885(9) 0.1014(6) 0.5047(7) 0.079(5) Uani 1 1 d .
O1 O 0.3101(6) 0.8929(5) 0.8615(4) 0.053(3) Uani 1 1 d .
O2 O 0.1985(18) 1.0445(8) 0.8263(9) 0.307(17) Uani 1 1 d .
H2 H 0.1476 1.0494 0.8439 0.460 Uiso 1 1 calc R
O11 O 0.8152(6) 0.8953(4) 0.8519(5) 0.059(3) Uani 1 1 d .
O12 O 0.6706(7) 1.0508(6) 0.8293(5) 0.087(4) Uani 1 1 d .
H12 H 0.6269 1.0366 0.8405 0.130 Uiso 1 1 calc R
O21 O 0.6744(7) 0.9460(6) 0.6338(5) 0.073(3) Uani 1 1 d .
O22 O 0.8305(8) 0.8820(6) 0.6498(6) 0.095(5) Uani 1 1 d .
H22 H 0.8616 0.8826 0.6688 0.143 Uiso 1 1 calc R
O31 O 0.8331(7) 0.0516(5) 0.3546(5) 0.069(3) Uani 1 1 d .
O32 O 0.6722(8) 0.1263(6) 0.3454(6) 0.094(5) Uani 1 1 d .
H32 H 0.6236 0.1336 0.3453 0.141 Uiso 1 1 calc R
S1A S 0.9109(3) 0.5163(2) 0.7815(2) 0.0496(14) Uani 1 1 d .
S1B S 0.7813(3) 0.5381(2) 0.6566(2) 0.0477(14) Uani 1 1 d .
S1C S 0.6511(3) 0.5539(2) 0.5313(2) 0.0595(16) Uani 1 1 d .
S1D S 0.4872(3) 0.5067(2) 0.8747(2) 0.0503(14) Uani 1 1 d .
S1E S 0.3629(3) 0.5204(2) 0.7508(2) 0.0498(14) Uani 1 1 d .
S1F S 0.2413(3) 0.5433(2) 0.6217(2) 0.0479(14) Uani 1 1 d .
S1G S 0.1194(3) 0.5610(2) 0.4962(2) 0.0495(15) Uani 1 1 d .
S1H S 0.0327(3) 0.4984(2) 0.9103(2) 0.0510(14) Uani 1 1 d .
S2A S 0.7279(3) 0.5460(2) 0.8317(2) 0.0510(15) Uani 1 1 d .
S2B S 0.5972(3) 0.5715(2) 0.7090(2) 0.0469(14) Uani 1 1 d .
S2C S 0.4670(3) 0.5882(2) 0.5854(2) 0.0505(15) Uani 1 1 d .
S2D S 0.3755(3) 0.5204(2) 0.9990(2) 0.0584(16) Uani 1 1 d .
S2E S 0.2556(3) 0.5341(2) 0.8760(2) 0.0492(14) Uani 1 1 d .
S2F S 0.1353(3) 0.5628(2) 0.74717(19) 0.0440(13) Uani 1 1 d .
S2G S 0.0093(3) 0.5799(2) 0.6204(2) 0.0444(14) Uani 1 1 d .
S2H S -0.1518(3) 0.5294(2) 0.9541(2) 0.0530(15) Uani 1 1 d .
S3A S 0.9119(3) 0.3535(2) 0.7958(2) 0.0430(13) Uani 1 1 d .
S3B S 0.7793(3) 0.3773(2) 0.6699(2) 0.0457(14) Uani 1 1 d .
S3C S 0.6494(3) 0.3954(2) 0.5445(2) 0.0511(15) Uani 1 1 d .
S3D S 0.4870(3) 0.3455(2) 0.88181(19) 0.0466(14) Uani 1 1 d .
S3E S 0.3606(3) 0.3592(2) 0.75869(19) 0.0475(14) Uani 1 1 d .
S3F S 0.2355(3) 0.3853(2) 0.63283(19) 0.0441(14) Uani 1 1 d .
S3G S 0.1133(3) 0.4004(2) 0.5081(2) 0.0491(15) Uani 1 1 d .
S3H S 0.0364(3) 0.3373(2) 0.9185(2) 0.0463(14) Uani 1 1 d .
S4A S 0.7279(3) 0.3871(2) 0.8414(2) 0.0506(14) Uani 1 1 d .
S4B S 0.5942(3) 0.4117(2) 0.7198(2) 0.0510(14) Uani 1 1 d .
S4C S 0.4656(3) 0.4278(2) 0.5973(2) 0.0474(14) Uani 1 1 d .
S4D S 0.3719(3) 0.3615(2) 1.0053(2) 0.0514(14) Uani 1 1 d .
S4E S 0.2566(3) 0.3733(2) 0.88470(19) 0.0418(13) Uani 1 1 d .
S4F S 0.1310(3) 0.4009(2) 0.7584(2) 0.0546(15) Uani 1 1 d .
S4G S 0.0010(3) 0.4207(2) 0.6317(2) 0.0521(15) Uani 1 1 d .
S4H S -0.1484(3) 0.3668(2) 0.9629(2) 0.0483(14) Uani 1 1 d .
S5A S 0.9276(3) 0.6589(2) 0.7671(2) 0.0490(14) Uani 1 1 d .
S5B S 0.8017(3) 0.6799(2) 0.6408(2) 0.0491(14) Uani 1 1 d .
S5C S 0.6728(3) 0.6955(2) 0.5179(2) 0.0504(14) Uani 1 1 d .
S5D S 0.5115(3) 0.6468(2) 0.8595(2) 0.0585(16) Uani 1 1 d .
S5E S 0.3814(3) 0.6619(2) 0.7322(2) 0.0533(15) Uani 1 1 d .
S5F S 0.2571(3) 0.6851(2) 0.59631(19) 0.0500(14) Uani 1 1 d .
S5G S 0.1345(3) 0.7018(2) 0.4712(2) 0.0502(14) Uani 1 1 d .
S5H S 0.0482(3) 0.6411(2) 0.9053(2) 0.0623(16) Uani 1 1 d .
S6A S 0.7057(3) 0.6954(2) 0.8304(2) 0.0459(14) Uani 1 1 d .
S6B S 0.5807(3) 0.7213(2) 0.7055(2) 0.0471(14) Uani 1 1 d .
S6C S 0.4525(3) 0.7369(2) 0.5880(2) 0.0531(15) Uani 1 1 d .
S6D S 0.3775(3) 0.6643(2) 1.0077(2) 0.0630(16) Uani 1 1 d .
S6E S 0.2505(3) 0.6801(2) 0.8826(2) 0.0622(16) Uani 1 1 d .
S6F S 0.1260(3) 0.7112(2) 0.7453(2) 0.0531(15) Uani 1 1 d .
S6G S 0.0009(3) 0.7288(2) 0.6193(2) 0.0509(15) Uani 1 1 d .
S6H S -0.1720(3) 0.6773(2) 0.9588(2) 0.0540(15) Uani 1 1 d .
S7A S 0.9274(3) 0.2040(2) 0.8023(2) 0.0516(14) Uani 1 1 d .
S7B S 0.7926(3) 0.2279(2) 0.6736(2) 0.0490(14) Uani 1 1 d .
S7C S 0.6680(3) 0.24585(19) 0.5445(2) 0.0382(12) Uani 1 1 d .
S7D S 0.5189(3) 0.1941(2) 0.88462(18) 0.0479(13) Uani 1 1 d .
S7E S 0.3921(3) 0.2087(2) 0.7596(2) 0.0565(15) Uani 1 1 d .
S7F S 0.2525(3) 0.2363(2) 0.6320(2) 0.0553(15) Uani 1 1 d .
S7G S 0.1281(3) 0.2523(2) 0.5094(2) 0.0574(16) Uani 1 1 d .
S7H S 0.0588(3) 0.1882(2) 0.9317(2) 0.0612(15) Uani 1 1 d .
S8A S 0.7063(3) 0.2469(2) 0.8572(2) 0.0525(15) Uani 1 1 d .
S8B S 0.5713(3) 0.2711(2) 0.7339(2) 0.0529(14) Uani 1 1 d .
S8C S 0.4466(3) 0.2857(2) 0.6115(2) 0.0464(14) Uani 1 1 d .
S8D S 0.3767(3) 0.2146(2) 1.03075(19) 0.0543(14) Uani 1 1 d .
S8E S 0.2627(3) 0.2265(2) 0.90944(19) 0.0523(14) Uani 1 1 d .
S8F S 0.1248(3) 0.2565(2) 0.7810(2) 0.0547(15) Uani 1 1 d .
S8G S -0.0120(3) 0.2776(2) 0.65664(19) 0.0462(14) Uani 1 1 d .
S8H S -0.1624(3) 0.2235(2) 0.9866(2) 0.0497(13) Uani 1 1 d .

loop_
_atom_site_aniso_label
_atom_site_aniso_U_11
_atom_site_aniso_U_22
_atom_site_aniso_U_33
_atom_site_aniso_U_23
_atom_site_aniso_U_13
_atom_site_aniso_U_12
N1 0.070(11) 0.043(8) 0.049(9) 0.003(7) -0.036(8) -0.015(7)
N2 0.017(8) 0.063(9) 0.096(12) -0.007(8) -0.016(8) -0.006(7)
N3 0.062(10) 0.084(11) 0.117(13) -0.032(10) -0.017(10) -0.037(9)
N4 0.045(10) 0.068(9) 0.077(11) 0.008(8) -0.014(8) -0.026(8)
N11 0.062(10) 0.048(8) 0.052(9) 0.017(7) -0.040(8) -0.016(7)
N12 0.057(12) 0.060(10) 0.131(15) -0.016(10) -0.039(10) 0.004(9)
N13 0.083(11) 0.037(8) 0.096(11) 0.000(8) -0.043(9) -0.024(8)
N14 0.071(11) 0.062(9) 0.072(11) 0.023(8) -0.024(9) -0.017(8)
N21 0.083(13) 0.076(11) 0.059(11) 0.020(9) -0.025(9) -0.021(9)
N22 0.029(10) 0.112(14) 0.146(16) -0.009(11) -0.023(10) 0.002(10)
N23 0.103(12) 0.034(8) 0.104(12) -0.009(8) -0.081(11) 0.010(8)
N24 0.027(10) 0.066(11) 0.159(17) -0.032(11) 0.005(10) 0.023(8)
N31 0.093(14) 0.064(11) 0.118(15) 0.018(11) -0.057(12) -0.004(10)
N32 0.049(11) 0.055(10) 0.146(15) -0.002(9) -0.031(11) -0.009(8)
N33 0.076(12) 0.072(11) 0.104(13) -0.035(10) -0.036(10) -0.008(9)
N34 0.042(10) 0.029(8) 0.142(15) -0.023(9) 0.003(10) -0.007(7)
O1 0.043(7) 0.040(6) 0.080(8) 0.002(6) -0.027(6) -0.007(5)
O2 0.74(5) 0.091(13) 0.28(2) 0.084(15) -0.36(3) -0.19(2)
O11 0.061(8) 0.023(5) 0.102(9) -0.012(6) -0.038(7) -0.005(5)
O12 0.062(9) 0.070(9) 0.115(11) -0.002(7) -0.023(8) 0.001(7)
O21 0.040(8) 0.092(9) 0.079(9) 0.032(7) -0.028(7) -0.004(7)
O22 0.078(11) 0.071(9) 0.165(14) -0.006(9) -0.083(10) -0.004(8)
O31 0.040(8) 0.051(7) 0.112(10) 0.027(7) -0.033(7) -0.002(6)
O32 0.063(10) 0.051(8) 0.170(14) -0.008(9) -0.055(9) 0.011(7)
S1A 0.042(4) 0.028(3) 0.068(4) 0.000(3) -0.005(3) -0.010(2)
S1B 0.036(3) 0.029(3) 0.067(4) -0.009(3) -0.004(3) -0.002(2)
S1C 0.048(4) 0.032(3) 0.079(4) -0.011(3) 0.002(3) -0.003(3)
S1D 0.076(4) 0.033(3) 0.036(3) -0.002(2) -0.010(3) -0.013(3)
S1E 0.064(4) 0.030(3) 0.042(3) 0.000(2) -0.003(3) -0.007(3)
S1F 0.059(4) 0.030(3) 0.045(3) -0.001(2) -0.005(3) -0.011(3)
S1G 0.058(4) 0.027(3) 0.046(3) -0.004(2) 0.003(3) -0.007(3)
S1H 0.045(3) 0.024(2) 0.076(4) -0.008(2) -0.013(3) 0.001(2)
S2A 0.043(4) 0.027(3) 0.077(4) 0.000(3) -0.008(3) -0.015(2)
S2B 0.038(3) 0.028(3) 0.063(4) -0.003(2) -0.006(3) 0.000(2)
S2C 0.040(3) 0.028(3) 0.069(4) -0.011(3) 0.000(3) -0.005(2)
S2D 0.068(4) 0.019(2) 0.066(4) -0.011(2) 0.010(3) -0.011(2)
S2E 0.055(4) 0.036(3) 0.048(3) -0.005(2) -0.005(3) -0.012(3)
S2F 0.049(4) 0.033(3) 0.034(3) 0.000(2) 0.005(3) -0.006(2)
S2G 0.046(3) 0.026(3) 0.050(3) -0.001(2) 0.001(3) -0.015(2)
S2H 0.036(3) 0.032(3) 0.088(4) 0.002(3) -0.022(3) -0.001(2)
S3A 0.048(4) 0.019(2) 0.058(4) 0.000(2) -0.011(3) -0.011(2)
S3B 0.032(3) 0.032(3) 0.064(4) 0.000(3) -0.005(3) -0.007(2)
S3C 0.041(3) 0.032(3) 0.066(4) -0.008(3) 0.005(3) -0.013(2)
S3D 0.059(4) 0.031(3) 0.040(3) -0.002(2) -0.002(3) -0.016(2)
S3E 0.053(4) 0.038(3) 0.033(3) 0.003(2) 0.002(3) -0.002(3)
S3F 0.058(4) 0.026(2) 0.042(3) 0.003(2) -0.006(3) -0.015(2)
S3G 0.061(4) 0.029(3) 0.044(3) 0.002(2) -0.002(3) -0.009(3)
S3H 0.041(3) 0.028(3) 0.059(4) -0.005(2) -0.003(3) -0.007(2)
S4A 0.048(4) 0.029(3) 0.065(4) -0.001(2) -0.007(3) -0.007(2)
S4B 0.033(3) 0.032(3) 0.076(4) -0.001(3) -0.008(3) -0.001(2)
S4C 0.038(3) 0.025(3) 0.069(4) -0.010(2) -0.002(3) -0.007(2)
S4D 0.045(3) 0.026(2) 0.064(4) 0.001(2) 0.006(3) -0.010(2)
S4E 0.049(3) 0.032(2) 0.033(3) -0.001(2) -0.005(2) -0.002(2)
S4F 0.056(4) 0.027(3) 0.066(4) -0.006(3) -0.002(3) -0.007(3)
S4G 0.062(4) 0.033(3) 0.043(3) 0.001(3) 0.002(3) -0.006(3)
S4H 0.039(3) 0.031(3) 0.070(4) 0.000(2) -0.017(3) -0.002(2)
S5A 0.042(3) 0.033(3) 0.061(3) 0.000(2) -0.004(3) -0.007(2)
S5B 0.041(3) 0.034(3) 0.065(4) 0.004(3) -0.011(3) -0.006(2)
S5C 0.044(4) 0.033(3) 0.077(4) -0.011(3) -0.015(3) -0.017(2)
S5D 0.071(4) 0.034(3) 0.064(4) 0.001(3) -0.009(3) -0.021(3)
S5E 0.056(4) 0.029(3) 0.055(3) 0.006(2) 0.001(3) -0.005(2)
S5F 0.068(4) 0.027(3) 0.041(3) 0.007(2) -0.005(3) -0.009(3)
S5G 0.043(4) 0.039(3) 0.053(4) 0.004(3) 0.003(3) -0.011(3)
S5H 0.039(3) 0.034(3) 0.113(5) 0.002(3) -0.018(3) -0.019(2)
S6A 0.035(3) 0.033(3) 0.064(4) -0.004(3) -0.010(3) -0.007(2)
S6B 0.035(3) 0.026(2) 0.065(4) -0.005(2) -0.002(3) 0.003(2)
S6C 0.037(3) 0.033(3) 0.076(4) -0.005(3) -0.002(3) -0.008(2)
S6D 0.097(5) 0.034(3) 0.047(3) -0.005(3) -0.011(3) -0.013(3)
S6E 0.067(4) 0.040(3) 0.070(4) -0.027(3) 0.005(3) -0.024(3)
S6F 0.057(4) 0.037(3) 0.047(3) -0.014(2) 0.009(3) -0.011(3)
S6G 0.062(4) 0.025(3) 0.057(4) -0.002(3) -0.006(3) -0.013(3)
S6H 0.054(4) 0.028(3) 0.073(4) 0.005(3) -0.013(3) -0.010(3)
S7A 0.037(3) 0.029(3) 0.074(4) 0.007(3) -0.001(3) -0.011(2)
S7B 0.041(3) 0.033(3) 0.062(4) -0.001(3) -0.006(3) -0.002(2)
S7C 0.032(3) 0.016(2) 0.050(3) -0.002(2) 0.000(2) 0.005(2)
S7D 0.054(3) 0.035(3) 0.044(3) -0.004(2) -0.003(2) -0.009(2)
S7E 0.059(4) 0.032(3) 0.055(4) -0.011(2) 0.016(3) -0.016(3)
S7F 0.064(4) 0.041(3) 0.054(4) -0.012(3) -0.001(3) -0.022(3)
S7G 0.064(4) 0.033(3) 0.054(4) -0.012(3) 0.006(3) -0.006(3)
S7H 0.053(3) 0.022(2) 0.091(4) -0.002(2) -0.004(3) -0.005(2)
S8A 0.053(4) 0.042(3) 0.067(4) -0.007(3) -0.015(3) -0.025(3)
S8B 0.033(3) 0.036(3) 0.076(4) -0.010(3) 0.000(3) -0.006(2)
S8C 0.035(3) 0.033(3) 0.064(4) -0.003(3) -0.009(3) -0.007(2)
S8D 0.069(4) 0.033(2) 0.046(3) 0.004(2) 0.004(3) -0.021(2)
S8E 0.068(4) 0.038(3) 0.036(3) 0.002(2) 0.003(3) -0.015(2)
S8F 0.063(4) 0.032(3) 0.056(4) 0.000(2) -0.001(3) -0.016(3)
S8G 0.063(4) 0.030(3) 0.041(3) 0.005(2) -0.009(3) -0.018(3)
S8H 0.040(3) 0.032(2) 0.069(4) -0.007(2) -0.003(3) -0.012(2)

loop_
_atom_type_symbol
_atom_type_description
_atom_type_scat_dispersion_real
_atom_type_scat_dispersion_imag
_atom_type_scat_source
C C 0.0033 0.0016 'International Tables Vol C Tables 4.2.6.8 and 6.1.1.4'
H H 0.0000 0.0000 'International Tables Vol C Tables 4.2.6.8 and 6.1.1.4'
N N 0.0061 0.0033 'International Tables Vol C Tables 4.2.6.8 and 6.1.1.4'
O O 0.0106 0.0060 'International Tables Vol C Tables 4.2.6.8 and 6.1.1.4'
S S 0.1246 0.1234 'International Tables Vol C Tables 4.2.6.8 and 6.1.1.4'

loop_
_geom_angle_atom_site_label_1
_geom_angle_atom_site_label_2
_geom_angle_atom_site_label_3
_geom_angle
N1 C1 C6 177.2(16)
C2A C1A S1A 121.6(13)
C2A C1A S2A 122.5(13)
S2A C1A S1A 115.2(9)
C2B C1B S1B 124.0(12)
C2B C1B S2B 120.6(12)
S1B C1B S2B 115.4(8)
C2C C1C S1C 123.4(11)
C2C C1C S2C 120.8(11)
S1C C1C S2C 115.8(9)
C2D C1D S1D 124.1(12)
C2D C1D S2D 120.7(12)
S1D C1D S2D 115.0(8)
C2E C1E S1E 121.9(12)
C2E C1E S2E 121.4(13)
S2E C1E S1E 116.5(9)
C2F C1F S1F 121.0(12)
C2F C1F S2F 123.3(12)
S2F C1F S1F 115.7(9)
C2G C1G S1G 125.1(12)
C2G C1G S2G 120.3(12)
S1G C1G S2G 114.6(10)
C2H C1H S1H 122.0(12)
C2H C1H S2H 123.4(12)
S2H C1H S1H 114.6(8)
N2 C2 C6 174.9(15)
C1A C2A S3A 123.8(14)
C1A C2A S4A 120.0(13)
S3A C2A S4A 115.9(9)
C1B C2B S3B 120.9(12)
C1B C2B S4B 123.2(12)
S4B C2B S3B 115.9(9)
C1C C2C S3C 119.9(11)
C1C C2C S4C 123.7(11)
S4C C2C S3C 116.4(9)
C1D C2D S3D 120.5(12)
C1D C2D S4D 123.1(12)
S4D C2D S3D 116.0(9)
C1E C2E S3E 123.5(13)
C1E C2E S4E 123.9(12)
S4E C2E S3E 112.6(8)
C1F C2F S3F 122.2(12)
C1F C2F S4F 122.8(12)
S3F C2F S4F 115.0(9)
C1G C2G S3G 120.5(12)
C1G C2G S4G 123.9(11)
S4G C2G S3G 115.5(10)
C1H C2H S3H 123.2(12)
C1H C2H S4H 123.4(12)
S4H C2H S3H 113.4(8)
N3 C3 C7 174.8(17)
C4A C3A S1A 117.0(12)
C4A C3A S5A 127.7(12)
S1A C3A S5A 115.2(9)
C4B C3B S1B 120.2(12)
C4B C3B S5B 127.0(12)
S1B C3B S5B 112.4(8)
C4C C3C S1C 117.3(12)
C4C C3C S5C 127.3(13)
S5C C3C S1C 115.4(10)
C4D C3D S1D 120.8(12)
C4D C3D S5D 125.7(12)
S1D C3D S5D 113.4(8)
C4E C3E S1E 115.2(12)
C4E C3E S5E 131.0(12)
S5E C3E S1E 113.4(8)
C4F C3F S1F 118.1(11)
C4F C3F S5F 128.7(12)
S1F C3F S5F 113.1(8)
C4G C3G S1G 118.8(12)
C4G C3G S5G 129.8(12)
S1G C3G S5G 111.4(8)
C4H C3H S1H 116.8(11)
C4H C3H S5H 127.2(12)
S1H C3H S5H 114.9(9)
N4 C4 C7 174.6(17)
C3A C4A S2A 116.0(12)
C3A C4A S6A 129.2(12)
S2A C4A S6A 114.9(9)
C3B C4B S2B 114.9(12)
C3B C4B S6B 129.9(13)
S6B C4B S2B 114.6(9)
C3C C4C S2C 116.2(12)
C3C C4C S6C 129.7(12)
S6C C4C S2C 114.1(9)
C3D C4D S2D 114.3(11)
C3D C4D S6D 131.8(13)
S6D C4D S2D 113.7(9)
C3E C4E S2E 118.8(12)
C3E C4E S6E 127.4(13)
S2E C4E S6E 113.6(9)
C3F C4F S2F 116.2(11)
C3F C4F S6F 128.7(12)
S6F C4F S2F 114.5(9)
C3G C4G S2G 117.0(11)
C3G C4G S6G 128.4(12)
S2G C4G S6G 114.6(8)
C3H C4H S2H 117.9(11)
C3H C4H S6H 128.6(11)
S2H C4H S6H 113.0(8)
C7 C5 C6 124.3(13)
O1 C5 C6 114.0(12)
O1 C5 C7 121.6(12)
C6A C5A S3A 117.7(12)
C6A C5A S7A 126.8(13)
S3A C5A S7A 115.4(9)
C6B C5B S3B 117.9(12)
C6B C5B S7B 129.0(12)
S7B C5B S3B 112.9(8)
C6C C5C S3C 117.6(12)
C6C C5C S7C 127.6(12)
S3C C5C S7C 114.8(9)
C6D C5D S3D 116.4(11)
C6D C5D S7D 128.1(12)
S7D C5D S3D 115.0(9)
C6E C5E S3E 117.5(12)
C6E C5E S7E 129.5(12)
S3E C5E S7E 111.8(9)
C6F C5F S3F 117.0(12)
C6F C5F S7F 128.7(12)
S3F C5F S7F 113.8(8)
C6G C5G S3G 117.0(11)
C6G C5G S7G 127.9(12)
S3G C5G S7G 114.9(9)
C6H C5H S3H 118.0(11)
C6H C5H S7H 126.3(11)
S3H C5H S7H 115.4(8)
C1 C6 C2 117.0(13)
C1 C6 C5 122.2(13)
C5 C6 C2 120.4(13)
C5A C6A S4A 116.3(12)
C5A C6A S8A 130.9(13)
S8A C6A S4A 112.7(9)
C5B C6B S4B 117.4(12)
C5B C6B S8B 129.5(12)
S8B C6B S4B 113.0(9)
C5C C6C S4C 116.5(12)
C5C C6C S8C 130.2(12)
S8C C6C S4C 113.3(9)
C5D C6D S4D 118.1(11)
C5D C6D S8D 128.4(12)
S4D C6D S8D 113.4(8)
C5E C6E S4E 116.6(11)
C5E C6E S8E 126.2(12)
S4E C6E S8E 117.0(8)
C5F C6F S4F 117.9(12)
C5F C6F S8F 127.5(12)
S4F C6F S8F 114.1(9)
C5G C6G S4G 115.9(11)
C5G C6G S8G 128.5(12)
S8G C6G S4G 115.4(9)
C5H C6H S4H 116.7(11)
C5H C6H S8H 130.2(12)
S8H C6H S4H 113.2(9)
C4 C7 C3 113.2(12)
C5 C7 C3 125.2(13)
C5 C7 C4 121.5(13)
C8A C7A S5A 115.9(12)
C8B C7B S5B 117.8(11)
C8C C7C S5C 112.0(10)
C8D C7D S5D 115.3(11)
C8E C7E S5E 114.5(12)
C8F C7F S5F 124.4(15)
C8G C7G S5G 113.0(9)
C8H C7H S5H 118.7(12)
O1 C8 C9 112.5(14)
C7A C8A S6A 112.2(10)
C7B C8B S6B 119.8(11)
C7C C8C S6C 112.5(10)
C7D C8D S6D 115.1(11)
C7E C8E S6E 117.6(13)
C7F C8F S6F 132.5(15)
C7G C8G S6G 113.0(10)
C7H C8H S6H 118.2(12)
O2 C9 C8 125(2)
C10A C9A S7A 122.7(17)
C10B C9B S7B 112.5(9)
C10C C9C S7C 114.0(9)
C10D C9D S7D 114.4(10)
C10E C9E S7E 114.9(9)
C10F C9F S7F 125.6(18)
C10G C9G S7G 116.3(10)
C10H C9H S7H 113.4(9)
C9A C10A S8A 124.4(15)
C9B C10B S8B 116.5(10)
C9C C10C S8C 116.0(11)
C9D C10D S8D 114.3(10)
C9E C10E S8E 111.1(9)
C9F C10F S8F 120.9(17)
C9G C10G S8G 113.5(9)
C9H C10H S8H 115.9(10)
N11 C11 C16 178.7(17)
N12 C12 C16 176.2(19)
N13 C13 C17 176.6(18)
N14 C14 C17 176.5(18)
C16 C15 C17 128.9(14)
C16 C15 O11 111.9(12)
C17 C15 O11 118.8(13)
C11 C16 C12 116.0(14)
C15 C16 C11 123.2(14)
C15 C16 C12 120.8(13)
C13 C17 C14 117.4(13)
C15 C17 C13 121.4(14)
C15 C17 C14 121.0(14)
O11 C18 C19 109.6(13)
O12 C19 C18 107.4(14)
N21 C21 C26 176(2)
N22 C22 C26 171.1(19)
N23 C23 C27 175.6(17)
N24 C24 C27 177(2)
C27 C25 C26 128.1(16)
C27 C25 O21 123.7(15)
O21 C25 C26 108.0(13)
C21 C26 C22 112.5(15)
C21 C26 C25 124.7(16)
C25 C26 C22 122.8(15)
C23 C27 C24 115.3(13)
C25 C27 C23 123.0(14)
C25 C27 C24 121.5(15)
C29 C28 O21 110.0(17)
C28 C29 O22 112.1(18)
N31 C31 C36 179(2)
N32 C32 C36 173(2)
N33 C33 C37 173(2)
N34 C34 C37 174(2)
C37 C35 C36 129.9(15)
C37 C35 O31 120.4(14)
O31 C35 C36 109.7(13)
C31 C36 C32 115.8(15)
C31 C36 C35 125.0(15)
C35 C36 C32 119.2(14)
C33 C37 C34 118.1(16)
C35 C37 C33 120.2(16)
C35 C37 C34 121.7(16)
C39 C38 O31 123(3)
C38 C39 O32 132(3)
C5 O1 C8 117.4(11)
C15 O11 C18 119.3(10)
C25 O21 C28 118.5(13)
C35 O31 C38 118.0(15)
C3A S1A C1A 95.5(8)
C1B S1B C3B 94.1(7)
C1C S1C C3C 95.9(8)
C3D S1D C1D 94.6(7)
C1E S1E C3E 94.8(7)
C1F S1F C3F 94.7(7)
C1G S1G C3G 95.3(8)
C3H S1H C1H 95.2(7)
C1A S2A C4A 96.1(8)
C1B S2B C4B 95.0(8)
C1C S2C C4C 94.6(7)
C1D S2D C4D 94.9(8)
C1E S2E C4E 94.2(8)
C1F S2F C4F 94.9(7)
C4G S2G C1G 94.3(8)
C1H S2H C4H 94.8(7)
C2A S3A C5A 95.1(8)
C2B S3B C5B 93.6(7)
C2C S3C C5C 94.8(8)
C2D S3D C5D 94.5(7)
C2E S3E C5E 94.0(7)
C2F S3F C5F 94.8(7)
C5G S3G C2G 95.1(8)
C5H S3H C2H 96.2(7)
C2A S4A C6A 94.8(8)
C2B S4B C6B 95.0(7)
C2C S4C C6C 94.7(8)
C2D S4D C6D 94.8(7)
C6E S4E C2E 97.7(7)
C2F S4F C6F 95.0(7)
C2G S4G C6G 96.0(8)
C2H S4H C6H 95.5(7)
C3A S5A C7A 100.5(8)
C7B S5B C3B 102.1(7)
C3C S5C C7C 98.7(7)
C3D S5D C7D 103.4(7)
C3E S5E C7E 102.5(8)
C3F S5F C7F 102.2(8)
C3G S5G C7G 101.1(7)
C3H S5H C7H 101.7(8)
C4A S6A C8A 101.4(8)
C4B S6B C8B 100.4(8)
C4C S6C C8C 101.7(7)
C4D S6D C8D 100.1(7)
C4E S6E C8E 99.9(8)
C8F S6F C4F 101.2(8)
C8G S6G C4G 101.2(7)
C8H S6H C4H 104.1(8)
C5A S7A C9A 102.6(9)
C5B S7B C9B 100.8(7)
C5C S7C C9C 101.1(7)
C5D S7D C9D 99.1(7)
C9E S7E C5E 99.4(7)
C9F S7F C5F 100.7(9)
C5G S7G C9G 100.6(7)
C5H S7H C9H 103.1(7)
C6A S8A C10A 99.7(8)
C6B S8B C10B 100.4(7)
C6C S8C C10C 100.4(7)
C6D S8D C10D 102.5(7)
C6E S8E C10E 100.7(7)
C10F S8F C6F 104.1(10)
C6G S8G C10G 102.8(7)
C6H S8H C10H 99.5(7)

loop_
_geom_bond_atom_site_label_1
_geom_bond_atom_site_label_2
_geom_bond_distance
C1 C6 1.371(17)
C1 N1 1.166(15)
C1A C2A 1.39(2)
C1A S1A 1.737(16)
C1A S2A 1.706(16)
C1B C2B 1.377(19)
C1B S1B 1.719(15)
C1B S2B 1.747(15)
C1C C2C 1.377(16)
C1C S1C 1.713(16)
C1C S2C 1.748(15)
C1D C2D 1.375(18)
C1D S1D 1.724(16)
C1D S2D 1.748(14)
C1E C2E 1.353(19)
C1E S1E 1.730(16)
C1E S2E 1.712(15)
C1F C2F 1.372(18)
C1F S1F 1.736(15)
C1F S2F 1.728(14)
C1G C2G 1.373(17)
C1G S1G 1.712(18)
C1G S2G 1.764(16)
C1H C2H 1.331(17)
C1H S1H 1.745(15)
C1H S2H 1.733(15)
C2 C6 1.453(17)
C2 N2 1.139(15)
C2A S3A 1.714(16)
C2A S4A 1.730(17)
C2B S3B 1.738(15)
C2B S4B 1.730(16)
C2C S3C 1.731(15)
C2C S4C 1.710(16)
C2D S3D 1.748(14)
C2D S4D 1.710(15)
C2E S3E 1.771(14)
C2E S4E 1.747(15)
C2F S3F 1.732(14)
C2F S4F 1.732(15)
C2G S3G 1.739(15)
C2G S4G 1.720(16)
C2H S3H 1.759(14)
C2H S4H 1.749(14)
C3 C7 1.429(17)
C3 N3 1.118(15)
C3A C4A 1.359(19)
C3A S1A 1.727(15)
C3A S5A 1.744(15)
C3B C4B 1.304(19)
C3B S1B 1.736(14)
C3B S5B 1.792(15)
C3C C4C 1.35(2)
C3C S1C 1.737(16)
C3C S5C 1.737(16)
C3D C4D 1.309(17)
C3D S1D 1.722(14)
C3D S5D 1.773(15)
C3E C4E 1.323(19)
C3E S1E 1.770(14)
C3E S5E 1.718(15)
C3F C4F 1.322(18)
C3F S1F 1.746(13)
C3F S5F 1.752(15)
C3G C4G 1.285(18)
C3G S1G 1.743(14)
C3G S5G 1.761(15)
C3H C4H 1.321(17)
C3H S1H 1.732(14)
C3H S5H 1.751(15)
C4 C7 1.404(18)
C4 N4 1.196(17)
C4A S2A 1.743(15)
C4A S6A 1.746(15)
C4B S2B 1.762(16)
C4B S6B 1.756(16)
C4C S2C 1.767(14)
C4C S6C 1.748(14)
C4D S2D 1.781(15)
C4D S6D 1.724(14)
C4E S2E 1.753(16)
C4E S6E 1.759(15)
C4F S2F 1.769(15)
C4F S6F 1.743(14)
C4G S2G 1.762(14)
C4G S6G 1.763(13)
C4H S2H 1.743(13)
C4H S6H 1.765(13)
C5 C6 1.408(17)
C5 C7 1.347(15)
C5 O1 1.341(13)
C5A C6A 1.326(19)
C5A S3A 1.743(15)
C5A S7A 1.749(15)
C5B C6B 1.292(18)
C5B S3B 1.786(14)
C5B S7B 1.764(14)
C5C C6C 1.328(18)
C5C S3C 1.741(15)
C5C S7C 1.764(15)
C5D C6D 1.319(18)
C5D S3D 1.766(15)
C5D S7D 1.751(14)
C5E C6E 1.332(18)
C5E S3E 1.775(16)
C5E S7E 1.787(15)
C5F C6F 1.308(18)
C5F S3F 1.754(15)
C5F S7F 1.764(14)
C5G C6G 1.371(18)
C5G S3G 1.736(15)
C5G S7G 1.742(14)
C5H C6H 1.335(18)
C5H S3H 1.717(14)
C5H S7H 1.756(14)
C6A S4A 1.761(15)
C6A S8A 1.732(16)
C6B S4B 1.755(14)
C6B S8B 1.752(15)
C6C S4C 1.769(14)
C6C S8C 1.741(15)
C6D S4D 1.755(14)
C6D S8D 1.770(14)
C6E S4E 1.707(13)
C6E S8E 1.744(14)
C6F S4F 1.736(15)
C6F S8F 1.752(16)
C6G S4G 1.738(15)
C6G S8G 1.730(16)
C6H S4H 1.762(14)
C6H S8H 1.756(15)
C7A C8A 1.522(19)
C7A S5A 1.760(16)
C7B C8B 1.466(18)
C7B S5B 1.740(15)
C7C C8C 1.472(17)
C7C S5C 1.858(14)
C7D C8D 1.479(18)
C7D S5D 1.807(13)
C7E C8E 1.48(2)
C7E S5E 1.820(16)
C7F C8F 1.32(2)
C7F S5F 1.773(17)
C7G C8G 1.566(17)
C7G S5G 1.798(12)
C7H C8H 1.47(2)
C7H S5H 1.785(16)
C8 C9 1.43(2)
C8 O1 1.424(16)
C8A S6A 1.805(15)
C8B S6B 1.771(14)
C8C S6C 1.818(14)
C8D S6D 1.802(15)
C8E S6E 1.807(17)
C8F S6F 1.70(2)
C8G S6G 1.752(14)
C8H S6H 1.750(16)
C9 O2 1.13(2)
C9A C10A 1.29(2)
C9A S7A 1.775(18)
C9B C10B 1.490(16)
C9B S7B 1.815(13)
C9C C10C 1.504(17)
C9C S7C 1.796(14)
C9D C10D 1.505(17)
C9D S7D 1.774(14)
C9E C10E 1.531(16)
C9E S7E 1.768(13)
C9F C10F 1.41(2)
C9F S7F 1.72(2)
C9G C10G 1.510(17)
C9G S7G 1.797(14)
C9H C10H 1.505(16)
C9H S7H 1.764(13)
C10A S8A 1.837(17)
C10B S8B 1.804(13)
C10C S8C 1.775(14)
C10D S8D 1.800(13)
C10E S8E 1.754(12)
C10F S8F 1.71(2)
C10G S8G 1.784(12)
C10H S8H 1.779(13)
C11 C16 1.406(17)
C11 N11 1.118(16)
C12 C16 1.432(18)
C12 N12 1.116(17)
C13 C17 1.402(18)
C13 N13 1.110(15)
C14 C17 1.412(19)
C14 N14 1.127(17)
C15 C16 1.356(17)
C15 C17 1.367(16)
C15 O11 1.393(14)
C18 C19 1.50(2)
C18 O11 1.466(15)
C19 O12 1.416(18)
C21 C26 1.364(19)
C21 N21 1.172(18)
C22 C26 1.431(19)
C22 N22 1.107(18)
C23 C27 1.454(18)
C23 N23 1.118(17)
C24 C27 1.49(2)
C24 N24 1.091(18)
C25 C26 1.372(18)
C25 C27 1.324(16)
C25 O21 1.366(15)
C28 C29 1.31(2)
C28 O21 1.48(2)
C29 O22 1.37(2)
C31 C36 1.356(19)
C31 N31 1.142(18)
C32 C36 1.475(19)
C32 N32 1.107(18)
C33 C37 1.37(2)
C33 N33 1.184(19)
C34 C37 1.45(2)
C34 N34 1.148(19)
C35 C36 1.412(18)
C35 C37 1.337(17)
C35 O31 1.365(15)
C38 C39 1.22(3)
C38 O31 1.40(2)
C39 O32 1.36(3)
